data_4116779
loop_
_publ_author_name
'Jean-Pierre Simonato'
'Jacques P\'ecaut'
'Jean-Claude Marchon'

_publ_section_title
;
 Kinetic and Structural Factors Governing Chiral Recognition in
 Cobalt(III) Chiroporphyrin-Amino Alcohol Complexes
;
_journal_name_full 'Journal of the American Chemical Society'
_journal_page_first 7363
_journal_page_last 7364
_journal_paper_doi 10.1021/ja980644v
_journal_volume 120
_journal_year 1998
_chemical_formula_sum 'C60 H84 Cl7 Co N6 O14'
_chemical_formula_weight 1420.41
_chemical_name_systematic
; 
 ? 
;
_space_group_IT_number 152
_symmetry_cell_setting trigonal
_symmetry_space_group_name_Hall 'P 31 2"'
_symmetry_space_group_name_H-M 'P 31 2 1'
_atom_sites_solution_hydrogens geom
_atom_sites_solution_primary direct
_atom_sites_solution_secondary difmap
_audit_creation_method SHELXL
_cell_angle_alpha 90.00
_cell_angle_beta 90.00
_cell_angle_gamma 120.00
_cell_formula_units_Z 6
_cell_length_a 20.04670(10)
_cell_length_b 20.04670(10)
_cell_length_c 29.9368(5)
_cell_measurement_reflns_used 8192
_cell_measurement_temperature 193(2)
_cell_volume 10418.90(19)
_computing_cell_refinement 'Siemens XSCANS'
_computing_data_collection 'Siemens XSCANS'
_computing_data_reduction 'Siemens SHELXTL'
_computing_molecular_graphics 'Siemens SHELXTL'
_computing_publication_material 'Siemens SHELXTL'
_computing_structure_refinement 'Siemens SHELXTL'
_computing_structure_solution 'Siemens SHELXTL'
_diffrn_ambient_temperature 193(2)
_diffrn_measurement_device 'Siemens-SMART CCD area-detector'
_diffrn_radiation_monochromator graphite
_diffrn_radiation_source 'fine-focus sealed tube'
_diffrn_radiation_type MoK\a
_diffrn_radiation_wavelength 0.71073
_diffrn_reflns_av_R_equivalents 0.0327
_diffrn_reflns_av_sigmaI/netI 0.0340
_diffrn_reflns_limit_h_max 24
_diffrn_reflns_limit_h_min -24
_diffrn_reflns_limit_k_max 24
_diffrn_reflns_limit_k_min -21
_diffrn_reflns_limit_l_max 36
_diffrn_reflns_limit_l_min -15
_diffrn_reflns_number 47456
_diffrn_reflns_theta_max 25.86
_diffrn_reflns_theta_min 1.36
_diffrn_standards_decay_% 'No measurable crystal decay'
_diffrn_standards_interval_count 0
_diffrn_standards_interval_time 0
_diffrn_standards_number 0
_exptl_absorpt_coefficient_mu 0.580
_exptl_crystal_colour black
_exptl_crystal_density_diffrn 1.358
_exptl_crystal_density_meas ?
_exptl_crystal_description parallelepipedic
_exptl_crystal_F_000 4464
_exptl_crystal_size_max 0.7
_exptl_crystal_size_mid 0.7
_exptl_crystal_size_min 0.2
_refine_diff_density_max 0.864
_refine_diff_density_min -0.651
_refine_diff_density_rms 0.093
_refine_ls_abs_structure_details 'Flack H D (1983), Acta Cryst. A39, 876-881'
_refine_ls_abs_structure_Flack 0.00(2)
_refine_ls_extinction_method none
_refine_ls_goodness_of_fit_all 1.096
_refine_ls_goodness_of_fit_obs 1.085
_refine_ls_hydrogen_treatment
;
Idealized with riding model, Aromatic C-H =3D 0.95\%A, Methyl group C-H = 
0.98\%A, Methine C-H =3D 1.00\%A,  N-H =3D 0.93\%A, O-H =3D 0.84\%a
;
_refine_ls_matrix_type full
_refine_ls_number_parameters 847
_refine_ls_number_reflns 12237
_refine_ls_number_restraints 0
_refine_ls_restrained_S_all 1.096
_refine_ls_restrained_S_obs 1.085
_refine_ls_R_factor_all 0.0849
_refine_ls_R_factor_obs 0.0707
_refine_ls_shift/esd_max 0.146
_refine_ls_shift/esd_mean 0.027
_refine_ls_structure_factor_coef Fsqd
_refine_ls_weighting_details 'w=1/[\s^2^(Fo^2^)+(0.1225P)^2^+8.9499P] where P=(Fo^2^+2Fc^2^)/3'
_refine_ls_weighting_scheme calc
_refine_ls_wR_factor_all 0.2055
_refine_ls_wR_factor_obs 0.1876
_reflns_number_observed 10483
_reflns_number_total 12237
_reflns_observed_criterion >2sigma(I)
_cod_data_source_file ja980644v_1.cif
_cod_data_source_block sd:Co(S-prolinol)2(TMCP)Cl
_cod_depositor_comments
;
The following automatic conversions were performed:

'_exptl_crystal_density_meas' value 'not measured' was changed to '?'
- the value is perceived as not measured.

Automatic conversion script
Id: cif_fix_values 3008 2015-01-20 13:52:24Z robertas 

The following automatic conversions were performed:

'_refine_ls_weighting_scheme' value 'calc
w=1/[\s^2^(Fo^2^)+(0.1225P)^2^+8.9499P] where P=(Fo^2^+2Fc^2^)/3' was
changed to 'calc'. New tag '_refine_ls_weighting_details' was
created. The value of the new tag was set to
'w=1/[\s^2^(Fo^2^)+(0.1225P)^2^+8.9499P] where P=(Fo^2^+2Fc^2^)/3'.

Automatic conversion script
Id: cif_fix_values 3143 2015-03-26 13:38:13Z robertas 
;
_cod_original_cell_volume 10418.9(2)
_cod_database_code 4116779

loop_
_symmetry_equiv_pos_as_xyz
'x, y, z'
'-y, x-y, z+1/3'
'-x+y, -x, z+2/3'
'y, x, -z'
'x-y, -y, -z+2/3'
'-x, -x+y, -z+1/3'

loop_
_atom_site_aniso_label
_atom_site_aniso_U_11
_atom_site_aniso_U_22
_atom_site_aniso_U_33
_atom_site_aniso_U_23
_atom_site_aniso_U_13
_atom_site_aniso_U_12
Co 0.04637(5) 0.02707(4) 0.03606(6) -0.00328(5) -0.00236(5) 0.02236(3)
O21 0.1046(5) 0.0691(4) 0.0527(5) 0.0024(4) 0.0178(4) 0.0514(3)
O22 0.0686(5) 0.0701(5) 0.0430(4) -0.0174(4) 0.0054(4) 0.0246(3)
O31 0.0775(4) 0.0629(3) 0.0637(5) -0.0174(4) -0.0172(4) 0.0473(3)
O32 0.0580(3) 0.0401(3) 0.0697(5) 0.0015(3) 0.0053(4) 0.0319(2)
O41 0.0829(4) 0.0554(4) 0.0795(6) -0.0003(4) 0.0179(5) 0.0406(3)
O42 0.0755(4) 0.0454(3) 0.0653(5) -0.0020(4) 0.0129(4) 0.0308(3)
O51 0.0443(4) 0.0587(4) 0.0681(5) -0.0062(4) -0.0013(4) 0.0124(3)
O52 0.0367(4) 0.1012(6) 0.0861(6) -0.0262(5) 0.0113(4) 0.0212(4)
O61 0.1860(7) 0.1146(6) 0.2078(11) -0.0106(7) -0.1274(6) 0.0915(4)
O71 0.3016(15) 0.1627(9) 0.0554(6) 0.0240(6) -0.0114(8) 0.1449(8)
N1 0.0577(4) 0.0383(3) 0.0399(4) -0.0107(3) -0.0089(4) 0.0323(2)
N2 0.0399(3) 0.0294(3) 0.0323(4) -0.0027(3) 0.0027(3) 0.0157(2)
N3 0.0393(3) 0.0280(3) 0.0322(4) -0.0052(3) -0.0031(3) 0.0169(2)
N4 0.0585(4) 0.0331(3) 0.0396(4) -0.0072(3) -0.0123(4) 0.0291(2)
N6 0.0558(4) 0.0253(3) 0.0547(5) -0.0026(4) -0.0075(4) 0.0192(3)
N7 0.0706(4) 0.0381(3) 0.0448(5) 0.0065(3) 0.0098(4) 0.0365(2)
C1 0.0795(5) 0.0394(4) 0.0464(6) -0.0084(4) -0.0110(5) 0.0403(3)
C2 0.0837(6) 0.0541(4) 0.0527(7) -0.0167(5) -0.0106(5) 0.0474(3)
C3 0.0789(5) 0.0518(4) 0.0553(7) -0.0138(4) 0.0016(5) 0.0484(3)
C4 0.0608(5) 0.0370(4) 0.0460(6) -0.0040(4) 0.0031(5) 0.0314(3)
C5 0.0556(5) 0.0418(4) 0.0466(6) -0.0008(4) 0.0065(5) 0.0287(3)
C6 0.0441(4) 0.0409(4) 0.0367(5) -0.0078(4) -0.0013(4) 0.0242(3)
C7 0.0438(5) 0.0565(5) 0.0476(6) -0.0059(5) 0.0032(5) 0.0251(4)
C8 0.0343(4) 0.0522(5) 0.0394(5) -0.0066(4) 0.0002(4) 0.0200(3)
C9 0.0338(4) 0.0362(4) 0.0350(5) -0.0028(4) 0.0036(4) 0.0148(3)
C10 0.0314(4) 0.0254(4) 0.0395(5) -0.0022(4) 0.0004(4) 0.0055(3)
C11 0.0429(4) 0.0273(4) 0.0399(5) -0.0041(4) 0.0064(4) 0.0136(3)
C12 0.0472(4) 0.0411(4) 0.0469(6) -0.0064(4) 0.0053(5) 0.0227(3)
C13 0.0488(4) 0.0433(4) 0.0512(6) -0.0017(4) 0.0026(5) 0.0285(3)
C14 0.0417(4) 0.0262(3) 0.0501(5) -0.0009(4) 0.0019(4) 0.0210(2)
C15 0.0575(5) 0.0391(4) 0.0509(6) 0.0007(5) -0.0007(5) 0.0306(3)
C16 0.0631(5) 0.0377(4) 0.0533(6) -0.0076(4) -0.0174(5) 0.0325(3)
C17 0.0816(5) 0.0593(5) 0.0724(8) -0.0159(5) -0.0364(5) 0.0490(4)
C18 0.0944(6) 0.0567(5) 0.0659(7) -0.0219(5) -0.0442(5) 0.0494(4)
C19 0.0737(5) 0.0428(4) 0.0459(6) -0.0115(4) -0.0233(5) 0.0401(3)
C20 0.0784(6) 0.0406(4) 0.0500(6) -0.0106(4) -0.0217(5) 0.0358(3)
C21 0.0596(5) 0.0489(4) 0.0510(6) -0.0091(5) 0.0070(5) 0.0321(3)
C22 0.0641(6) 0.0604(5) 0.0489(6) -0.0140(5) 0.0127(5) 0.0313(4)
C23 0.0558(6) 0.0784(7) 0.0577(8) -0.0113(6) 0.0079(6) 0.0302(5)
C24 0.0778(7) 0.0544(6) 0.0651(8) -0.0140(6) 0.0139(7) 0.0250(5)
C25 0.0647(5) 0.0552(5) 0.0491(6) -0.0123(5) 0.0103(5) 0.0341(4)
C26 0.0649(6) 0.0492(5) 0.0481(6) -0.0119(5) 0.0186(5) 0.0241(4)
C27 0.0834(9) 0.0842(9) 0.0477(7) -0.0122(7) 0.0035(7) 0.0288(7)
C31 0.0324(4) 0.0474(5) 0.0330(5) -0.0118(4) 0.0041(4) 0.0119(3)
C32 0.0367(5) 0.0715(6) 0.0381(6) -0.0031(5) 0.0010(4) 0.0209(4)
C33 0.0619(6) 0.0831(7) 0.0476(7) 0.0162(6) 0.0111(5) 0.0408(4)
C34 0.0475(5) 0.1269(10) 0.0401(6) -0.0107(7) 0.0018(5) 0.0385(5)
C35 0.0398(4) 0.0559(5) 0.0350(5) -0.0124(4) 0.0023(4) 0.0172(4)
C36 0.0407(5) 0.0678(6) 0.0411(6) 0.0004(5) 0.0021(5) 0.0201(4)
C37 0.0385(7) 0.1432(15) 0.168(2) -0.0399(14) 0.0171(9) 0.0253(7)
C41 0.0658(5) 0.0554(4) 0.0650(8) -0.0110(5) -0.0137(5) 0.0444(3)
C42 0.0924(6) 0.0585(5) 0.0807(9) -0.0100(6) -0.0234(6) 0.0564(3)
C43 0.1357(8) 0.0839(6) 0.0589(8) -0.0021(6) -0.0086(7) 0.0782(5)
C44 0.1245(7) 0.0917(6) 0.1332(14) -0.0270(8) -0.0559(8) 0.0825(4)
C45 0.0702(5) 0.0490(4) 0.0733(8) -0.0021(5) -0.0029(6) 0.0446(3)
C46 0.0801(5) 0.0423(4) 0.0586(7) 0.0041(5) 0.0053(5) 0.0437(3)
C47 0.1020(10) 0.0610(7) 0.0698(10) 0.0003(7) 0.0079(8) 0.0322(6)
C51 0.0967(6) 0.0531(4) 0.0589(7) -0.0217(5) -0.0332(6) 0.0507(4)
C52 0.0865(6) 0.0597(5) 0.0923(9) -0.0354(6) -0.0493(6) 0.0518(4)
C53 0.0714(6) 0.0669(6) 0.1447(15) -0.0312(8) -0.0374(8) 0.0467(4)
C54 0.1472(10) 0.0799(7) 0.1388(12) -0.0652(8) -0.0975(8) 0.0737(6)
C55 0.0896(6) 0.0477(4) 0.0626(7) -0.0238(5) -0.0260(6) 0.0467(3)
C56 0.0440(4) 0.0384(4) 0.0631(7) -0.0130(5) -0.0115(5) 0.0214(3)
C57 0.1048(6) 0.0807(5) 0.0796(10) 0.0111(6) 0.0078(7) 0.0721(4)
C61 0.0581(6) 0.0405(5) 0.0734(8) 0.0051(6) 0.0071(6) 0.0192(4)
C62 0.0712(8) 0.0432(6) 0.0871(10) 0.0111(7) 0.0099(8) 0.0096(6)
C63 0.1092(12) 0.0464(6) 0.0787(9) 0.0221(6) -0.0180(9) 0.0123(7)
C64 0.0743(6) 0.0291(4) 0.0500(6) -0.0001(4) -0.0208(5) 0.0157(4)
C65 0.0999(6) 0.0619(5) 0.1056(10) -0.0045(6) -0.0491(7) 0.0514(4)
C71 0.0684(6) 0.0347(4) 0.0692(7) 0.0056(5) 0.0219(6) 0.0223(4)
C72 0.0989(9) 0.0449(6) 0.0720(9) 0.0134(6) 0.0263(8) 0.0283(5)
C73 0.1174(8) 0.0582(5) 0.0739(8) 0.0303(6) 0.0397(7) 0.0532(5)
C74 0.0860(6) 0.0615(5) 0.0551(7) 0.0179(5) 0.0087(6) 0.0466(4)
C75 0.1257(9) 0.0871(7) 0.0456(7) 0.0103(6) -0.0058(7) 0.0610(6)
C81 0.1161(12) 0.1153(12) 0.1011(14) -0.0067(11) 0.0092(12) 0.0597(9)
Cl1 0.2625(11) 0.2760(11) 0.1041(8) 0.0542(8) 0.0601(8) 0.1919(7)
Cl1B 0.276(2) 0.2620(9) 0.424(2) 0.2334(9) 0.0636(15) 0.1637(8)
Cl2 0.1321(5) 0.3448(9) 0.2793(14) -0.1993(8) -0.0777(8) 0.1619(5)
Cl2B 0.452(3) 0.341(2) 0.0948(10) 0.0310(13) 0.058(2) 0.227(2)
Cl3 0.1538(9) 0.1245(8) 0.1456(10) -0.0153(8) -0.0501(8) 0.0576(7)
Cl3B 0.1165(8) 0.2028(12) 0.389(3) -0.071(2) 0.0066(14) 0.0856(7)
C82 0.0935(13) 0.116(2) 0.136(2) -0.0066(15) 0.0200(13) 0.0295(11)
Cl4 0.1245(9) 0.2041(9) 0.402(2) -0.1932(9) -0.0403(12) 0.0699(7)
Cl4B 0.182(2) 0.1305(9) 0.273(2) -0.1105(9) -0.0096(15) 0.0237(10)
Cl5 0.1216(8) 0.1947(15) 0.1299(8) 0.0286(9) -0.0587(6) 0.0097(9)
Cl5B 0.310(2) 0.420(3) 0.0984(9) -0.0379(14) 0.0475(11) 0.167(2)
Cl6 0.0945(3) 0.1301(4) 0.0962(3) 0.0030(3) 0.0104(3) 0.0467(2)
Cl7 0.2437(6) 0.2788(7) 0.332(2) 0.0558(8) -0.0176(8) 0.1889(4)
O1 0.315(4) 0.960(14) 0.342(5) 0.135(8) -0.162(4) -0.283(6)
O2 0.487(6) 0.810(10) 0.150(2) -0.076(4) -0.120(3) 0.264(6)
O3 0.543(2) 0.565(2) 0.139(3) -0.133(2) -0.102(2) 0.5044(14)
O4 0.440(7) 0.083(2) 0.0559(14) 0.0005(15) -0.066(3) -0.037(3)
O5 0.173(3) 0.640(8) 0.228(3) -0.153(4) -0.046(2) 0.039(4)

loop_
_atom_site_label
_atom_site_type_symbol
_atom_site_fract_x
_atom_site_fract_y
_atom_site_fract_z
_atom_site_U_iso_or_equiv
_atom_site_thermal_displace_type
_atom_site_occupancy
_atom_site_calc_flag
_atom_site_refinement_flags
Co Co 0.382259(7) 0.302850(6) 0.245350(5) 0.03472(3) Uani 1 d .
O21 O 0.60815(6) 0.42486(5) 0.15943(3) 0.0719(3) Uani 1 d .
O22 O 0.66620(5) 0.38752(5) 0.10945(3) 0.0650(3) Uani 1 d .
O31 O 0.26836(5) 0.03806(5) 0.21779(3) 0.0626(3) Uani 1 d .
O32 O 0.28797(4) -0.04621(4) 0.17867(3) 0.0527(3) Uani 1 d .
O41 O 0.35659(5) 0.53378(5) 0.21661(4) 0.0699(3) Uani 1 d .
O42 O 0.30970(5) 0.57466(5) 0.27248(3) 0.0618(3) Uani 1 d .
O51 O 0.27706(5) 0.25953(5) 0.41172(3) 0.0630(3) Uani 1 d .
O52 O 0.26273(5) 0.34038(6) 0.45799(4) 0.0806(4) Uani 1 d .
O61 O 0.43200(8) 0.13074(7) 0.33688(6) 0.1622(6) Uani 1 d .
H61 H 0.46107(8) 0.11366(7) 0.32946(6) 0.243 Uiso 1 calc R
O71 O 0.40933(12) 0.40286(9) 0.08916(4) 0.1604(8) Uani 1 d .
H71 H 0.40681(12) 0.37474(9) 0.06768(4) 0.241 Uiso 1 calc R
N1 N 0.42220(5) 0.25305(4) 0.20604(3) 0.0416(3) Uani 1 d .
N2 N 0.46982(4) 0.33342(4) 0.28498(3) 0.0345(3) Uani 1 d .
N3 N 0.34291(4) 0.35302(4) 0.28447(3) 0.0331(2) Uani 1 d .
N4 N 0.29542(5) 0.27323(4) 0.20490(3) 0.0409(3) Uani 1 d .
N6 N 0.31732(5) 0.19868(4) 0.27619(3) 0.0457(3) Uani 1 d .
H6N H 0.30908(5) 0.16313(4) 0.25384(3) 0.055 Uiso 1 calc R
N7 N 0.45116(5) 0.40297(4) 0.21166(3) 0.0470(3) Uani 1 d .
H7N H 0.49329(5) 0.39798(4) 0.20368(3) 0.056 Uiso 1 calc R
C1 C 0.37974(7) 0.19681(6) 0.17486(4) 0.0504(4) Uani 1 d .
C2 C 0.42996(7) 0.17472(6) 0.15363(5) 0.0577(4) Uani 1 d .
H2 H 0.41507(7) 0.13546(6) 0.13176(5) 0.069 Uiso 1 calc R
C3 C 0.50055(7) 0.21815(6) 0.16959(4) 0.0550(4) Uani 1 d .
H3 H 0.54562(7) 0.21778(6) 0.16018(4) 0.066 Uiso 1 calc R
C4 C 0.49583(6) 0.26669(5) 0.20441(4) 0.0448(3) Uani 1 d .
C5 C 0.55446(6) 0.31353(6) 0.23397(4) 0.0461(4) Uani 1 d .
C6 C 0.53857(6) 0.33756(6) 0.27472(4) 0.0392(3) Uani 1 d .
C7 C 0.58936(6) 0.36549(7) 0.31225(4) 0.0493(4) Uani 1 d .
H7 H 0.64074(6) 0.37495(7) 0.31333(4) 0.059 Uiso 1 calc R
C8 C 0.55045(6) 0.37595(6) 0.34602(4) 0.0427(3) Uani 1 d .
H8 H 0.56882(6) 0.39194(6) 0.37556(4) 0.051 Uiso 1 calc R
C9 C 0.47644(5) 0.35847(5) 0.32904(3) 0.0362(3) Uani 1 d .
C10 C 0.42386(5) 0.37266(5) 0.35085(3) 0.0360(3) Uani 1 d .
C11 C 0.36459(6) 0.37541(5) 0.32848(4) 0.0384(3) Uani 1 d .
C12 C 0.32026(6) 0.40893(6) 0.34572(4) 0.0448(3) Uani 1 d .
H12 H 0.32154(6) 0.42655(6) 0.37533(4) 0.054 Uiso 1 calc R
C13 C 0.27697(6) 0.41030(6) 0.31174(4) 0.0454(3) Uani 1 d .
H13 H 0.24424(6) 0.43189(6) 0.31269(4) 0.054 Uiso 1 calc R
C14 C 0.28867(5) 0.37379(5) 0.27410(4) 0.0376(3) Uani 1 d .
C15 C 0.24871(6) 0.35783(6) 0.23320(4) 0.0463(3) Uani 1 d .
C16 C 0.24828(6) 0.30414(6) 0.20307(4) 0.0481(3) Uani 1 d .
C17 C 0.19211(7) 0.26688(7) 0.16823(5) 0.0650(4) Uani 1 d .
H17 H 0.15450(7) 0.27968(7) 0.15911(5) 0.078 Uiso 1 calc R
C18 C 0.20223(7) 0.21115(7) 0.15099(5) 0.0672(4) Uani 1 d .
H18 H 0.17197(7) 0.17579(7) 0.12829(5) 0.081 Uiso 1 calc R
C19 C 0.26838(7) 0.21470(6) 0.17351(4) 0.0493(3) Uani 1 d .
C20 C 0.30412(7) 0.17323(6) 0.16187(4) 0.0536(4) Uani 1 d .
C21 C 0.63421(7) 0.32548(6) 0.22703(4) 0.0509(4) Uani 1 d .
H21A H 0.64013(7) 0.28119(6) 0.23719(4) 0.061 Uiso 1 calc R
C22 C 0.70833(7) 0.40334(7) 0.22985(4) 0.0578(4) Uani 1 d .
C23 C 0.77799(7) 0.40236(9) 0.24817(5) 0.0655(5) Uani 1 d .
H23A H 0.77423(7) 0.35281(9) 0.24124(5) 0.098 Uiso 1 calc R
H23B H 0.78024(7) 0.40953(9) 0.28063(5) 0.098 Uiso 1 calc R
H23C H 0.82473(7) 0.44410(9) 0.23455(5) 0.098 Uiso 1 calc R
C24 C 0.70842(9) 0.47837(8) 0.23888(5) 0.0693(5) Uani 1 d .
H24A H 0.66183(9) 0.47510(8) 0.22615(5) 0.104 Uiso 1 calc R
H24B H 0.75399(9) 0.52137(8) 0.22509(5) 0.104 Uiso 1 calc R
H24C H 0.70950(9) 0.48680(8) 0.27118(5) 0.104 Uiso 1 calc R
C25 C 0.67997(7) 0.36501(7) 0.18360(4) 0.0545(4) Uani 1 d .
H25A H 0.70961(7) 0.34180(7) 0.17049(4) 0.065 Uiso 1 calc R
C26 C 0.64703(7) 0.39528(7) 0.15100(4) 0.0560(4) Uani 1 d .
C27 C 0.63440(9) 0.41202(10) 0.07356(5) 0.0776(6) Uani 1 d .
H27A H 0.65227(9) 0.40369(10) 0.04474(5) 0.116 Uiso 1 calc R
H27B H 0.65148(9) 0.46686(10) 0.07707(5) 0.116 Uiso 1 calc R
H27C H 0.57802(9) 0.38204(10) 0.07468(5) 0.116 Uiso 1 calc R
C31 C 0.44360(6) 0.40243(6) 0.39838(3) 0.0412(3) Uani 1 d .
H31 H 0.48277(6) 0.45854(6) 0.39966(3) 0.049 Uiso 1 calc R
C32 C 0.45169(6) 0.35787(7) 0.43634(4) 0.0515(4) Uani 1 d .
C33 C 0.43090(7) 0.27485(8) 0.42999(5) 0.0622(5) Uani 1 d .
H33A H 0.43964(7) 0.25497(8) 0.45796(5) 0.093 Uiso 1 calc R
H33B H 0.46306(7) 0.27171(8) 0.40636(5) 0.093 Uiso 1 calc R
H33C H 0.37653(7) 0.24406(8) 0.42153(5) 0.093 Uiso 1 calc R
C34 C 0.51822(7) 0.40353(10) 0.46837(4) 0.0738(6) Uani 1 d .
H34A H 0.51817(7) 0.36917(10) 0.49168(4) 0.111 Uiso 1 calc R
H34B H 0.51235(7) 0.44465(10) 0.48214(4) 0.111 Uiso 1 calc R
H34C H 0.56698(7) 0.42616(10) 0.45192(4) 0.111 Uiso 1 calc R
C35 C 0.38609(6) 0.37682(7) 0.43743(4) 0.0466(4) Uani 1 d .
H35 H 0.39586(6) 0.41956(7) 0.45843(4) 0.056 Uiso 1 calc R
C36 C 0.30545(6) 0.31909(8) 0.43344(4) 0.0529(4) Uani 1 d .
C37 C 0.17950(9) 0.28801(14) 0.45571(9) 0.1255(10) Uani 1 d .
H37A H 0.15324(9) 0.30791(14) 0.47443(9) 0.188 Uiso 1 calc R
H37B H 0.16732(9) 0.23696(14) 0.46644(9) 0.188 Uiso 1 calc R
H37C H 0.16217(9) 0.28408(14) 0.42471(9) 0.188 Uiso 1 calc R
C41 C 0.19368(6) 0.38721(6) 0.22579(5) 0.0558(4) Uani 1 d .
H41A H 0.14162(6) 0.35330(6) 0.23908(5) 0.067 Uiso 1 calc R
C42 C 0.19168(8) 0.42947(7) 0.18465(6) 0.0689(5) Uani 1 d .
C43 C 0.24684(9) 0.44764(8) 0.14564(5) 0.0825(5) Uani 1 d .
H43A H 0.23566(9) 0.47526(8) 0.12251(5) 0.124 Uiso 1 calc R
H43B H 0.24042(9) 0.39954(8) 0.13323(5) 0.124 Uiso 1 calc R
H43C H 0.29995(9) 0.47982(8) 0.15607(5) 0.124 Uiso 1 calc R
C44 C 0.10924(9) 0.41138(9) 0.17093(7) 0.1038(6) Uani 1 d .
H44A H 0.11242(9) 0.44075(9) 0.14405(7) 0.156 Uiso 1 calc R
H44B H 0.08635(9) 0.42583(9) 0.19531(7) 0.156 Uiso 1 calc R
H44C H 0.07713(9) 0.35617(9) 0.16479(7) 0.156 Uiso 1 calc R
C45 C 0.22010(7) 0.47341(6) 0.22901(5) 0.0576(4) Uani 1 d .
H45A H 0.18321(7) 0.48585(6) 0.24418(5) 0.069 Uiso 1 calc R
C46 C 0.30225(7) 0.52864(6) 0.23701(5) 0.0545(4) Uani 1 d .
C47 C 0.38915(11) 0.62492(9) 0.28603(6) 0.0814(7) Uani 1 d .
H47A H 0.39063(11) 0.65633(9) 0.31151(6) 0.122 Uiso 1 calc R
H47B H 0.41823(11) 0.65865(9) 0.26108(6) 0.122 Uiso 1 calc R
H47C H 0.41218(11) 0.59369(9) 0.29463(6) 0.122 Uiso 1 calc R
C51 C 0.26509(7) 0.10888(6) 0.12835(5) 0.0637(4) Uani 1 d .
H51 H 0.28104(7) 0.12583(6) 0.09682(5) 0.076 Uiso 1 calc R
C52 C 0.18325(8) 0.04141(7) 0.13239(5) 0.0727(5) Uani 1 d .
C53 C 0.13156(8) 0.03047(8) 0.17057(7) 0.0890(6) Uani 1 d .
H53A H 0.08194(8) -0.01664(8) 0.16604(7) 0.133 Uiso 1 calc R
H53B H 0.12348(8) 0.07472(8) 0.17260(7) 0.133 Uiso 1 calc R
H53C H 0.15512(8) 0.02611(8) 0.19829(7) 0.133 Uiso 1 calc R
C54 C 0.13970(11) 0.01269(9) 0.08822(7) 0.1145(7) Uani 1 d .
H54A H 0.17627(11) 0.02119(9) 0.06416(7) 0.172 Uiso 1 calc R
H54B H 0.11266(11) 0.04094(9) 0.08163(7) 0.172 Uiso 1 calc R
H54C H 0.10227(11) -0.04244(9) 0.09058(7) 0.172 Uiso 1 calc R
C55 C 0.25125(8) 0.02732(6) 0.13812(5) 0.0611(4) Uani 1 d .
H55 H 0.26062(8) 0.00124(6) 0.11239(5) 0.073 Uiso 1 calc R
C56 C 0.26916(6) 0.00889(6) 0.18189(4) 0.0481(4) Uani 1 d .
C57 C 0.30857(8) -0.06797(8) 0.22098(6) 0.0770(5) Uani 1 d .
H57A H 0.32145(8) -0.10843(8) 0.21555(6) 0.115 Uiso 1 calc R
H57B H 0.26490(8) -0.08715(8) 0.24165(6) 0.115 Uiso 1 calc R
H57C H 0.35313(8) -0.02289(8) 0.23404(6) 0.115 Uiso 1 calc R
C61 C 0.23841(8) 0.17869(7) 0.28994(5) 0.0598(5) Uani 1 d .
H61A H 0.20617(8) 0.17285(7) 0.26355(5) 0.072 Uiso 1 calc R
H61B H 0.23973(8) 0.21891(7) 0.30972(5) 0.072 Uiso 1 calc R
C62 C 0.20724(10) 0.10225(8) 0.31487(6) 0.0756(6) Uani 1 d .
H62A H 0.16363(10) 0.09277(8) 0.33451(6) 0.091 Uiso 1 calc R
H62B H 0.19022(10) 0.05865(8) 0.29379(6) 0.091 Uiso 1 calc R
C63 C 0.27397(11) 0.11344(8) 0.34110(6) 0.0899(7) Uani 1 d .
H63A H 0.27373(11) 0.06418(8) 0.34444(6) 0.108 Uiso 1 calc R
H63B H 0.27334(11) 0.13363(8) 0.37118(6) 0.108 Uiso 1 calc R
C64 C 0.34628(8) 0.17280(6) 0.31435(4) 0.0556(4) Uani 1 d .
H64A H 0.37767(8) 0.21821(6) 0.33406(4) 0.067 Uiso 1 calc R
C65 C 0.39787(8) 0.14188(7) 0.29797(6) 0.0843(5) Uani 1 d .
H65A H 0.36708(8) 0.09258(7) 0.28186(6) 0.101 Uiso 1 calc R
H65B H 0.43805(8) 0.17927(7) 0.27757(6) 0.101 Uiso 1 calc R
C71 C 0.48625(8) 0.47420(6) 0.23863(5) 0.0590(4) Uani 1 d .
H71A H 0.52189(8) 0.47319(6) 0.26116(5) 0.071 Uiso 1 calc R
H71B H 0.44602(8) 0.48023(6) 0.25422(5) 0.071 Uiso 1 calc R
C72 C 0.53006(10) 0.54007(8) 0.20533(5) 0.0753(6) Uani 1 d .
H72A H 0.52908(10) 0.58683(8) 0.21494(5) 0.090 Uiso 1 calc R
H72B H 0.58435(10) 0.55261(8) 0.20278(5) 0.090 Uiso 1 calc R
C73 C 0.48984(10) 0.51177(7) 0.16255(5) 0.0790(5) Uani 1 d .
H73A H 0.52685(10) 0.51821(7) 0.13872(5) 0.095 Uiso 1 calc R
H73B H 0.46377(10) 0.54076(7) 0.15401(5) 0.095 Uiso 1 calc R
C74 C 0.42984(8) 0.42518(7) 0.16906(5) 0.0632(4) Uani 1 d .
H74A H 0.37804(8) 0.42029(7) 0.17300(5) 0.076 Uiso 1 calc R
C75 C 0.42516(10) 0.37454(9) 0.12985(5) 0.0827(6) Uani 1 d .
H75A H 0.47449(10) 0.37483(9) 0.12687(5) 0.099 Uiso 1 calc R
H75B H 0.38381(10) 0.32085(9) 0.13528(5) 0.099 Uiso 1 calc R
C81 C -0.02183(13) 0.34568(13) 0.32622(8) 0.1100(9) Uani 1 d .
Cl1 Cl 0.01037(10) 0.37113(11) 0.27447(5) 0.1887(8) Uani 0.50 d P
Cl1B Cl -0.06157(14) 0.38772(10) 0.29519(9) 0.3074(11) Uani 0.50 d P
Cl2 Cl -0.07359(7) 0.38863(10) 0.33943(6) 0.2331(7) Uani 0.50 d P
Cl2B Cl -0.0692(2) 0.3148(2) 0.37156(6) 0.283(2) Uani 0.50 d P
Cl3 Cl 0.05737(9) 0.37620(8) 0.36353(5) 0.1466(7) Uani 0.50 d P
Cl3B Cl 0.07245(10) 0.40889(12) 0.33563(11) 0.2336(13) Uani 0.50 d P
C82 C 0.00393(14) 0.1492(2) 0.27804(9) 0.1254(11) Uani 1 d .
Cl4 Cl 0.02361(10) 0.08114(10) 0.25552(8) 0.2489(9) Uani 0.50 d P
Cl4B Cl -0.00405(13) 0.06256(9) 0.30472(8) 0.2196(11) Uani 0.50 d P
Cl5 Cl -0.00355(8) 0.19848(12) 0.22687(5) 0.1795(9) Uani 0.50 d P
Cl5B Cl 0.0082(2) 0.1454(2) 0.22568(6) 0.283(2) Uani 0.50 d P
Cl6 Cl 0.08175(3) 0.22041(4) 0.30813(2) 0.1111(2) Uani 1 d .
Cl7 Cl 0.70193(6) 0.85085(6) 0.33550(5) 0.2588(6) Uani 1 d .
O1 O 0.5571(3) -0.1790(6) 0.3068(2) 0.806(7) Uani 1 d .
O2 O 0.2814(3) 0.2970(4) 0.05056(11) 0.509(6) Uani 1 d .
O3 O 0.4796(2) 0.0251(2) 0.36043(14) 0.315(2) Uani 0.50 d P
O4 O 0.4760(4) -0.2133(2) 0.36204(9) 0.267(4) Uani 0.50 d P
O5 O 0.4522(2) -0.1280(4) 0.38454(12) 0.420(4) Uani 1 d .

loop_
_atom_type_symbol
_atom_type_description
_atom_type_scat_dispersion_real
_atom_type_scat_dispersion_imag
_atom_type_scat_source
C C 0.0033 0.0016 'International Tables Vol C Tables 4.2.6.8 and 6.1.1.4'
H H 0.0000 0.0000 'International Tables Vol C Tables 4.2.6.8 and 6.1.1.4'
N N 0.0061 0.0033 'International Tables Vol C Tables 4.2.6.8 and 6.1.1.4'
O O 0.0106 0.0060 'International Tables Vol C Tables 4.2.6.8 and 6.1.1.4'
Cl Cl 0.1484 0.1585 'International Tables Vol C Tables 4.2.6.8 and 6.1.1.4'
Co Co 0.3494 0.9721 'International Tables Vol C Tables 4.2.6.8 and 6.1.1.4'

loop_
_geom_angle_atom_site_label_1
_geom_angle_atom_site_label_2
_geom_angle_atom_site_label_3
_geom_angle
N2 Co N3 90.30(4)
N2 Co N4 179.14(3)
N3 Co N4 90.01(4)
N2 Co N1 89.58(4)
N3 Co N1 179.70(3)
N4 Co N1 90.11(4)
N2 Co N7 86.06(4)
N3 Co N7 92.23(4)
N4 Co N7 93.13(4)
N1 Co N7 87.49(4)
N2 Co N6 93.42(4)
N3 Co N6 92.32(4)
N4 Co N6 87.36(4)
N1 Co N6 87.96(4)
N7 Co N6 175.43(5)
C26 O22 C27 116.68(14)
C56 O32 C57 114.94(11)
C46 O42 C47 113.42(12)
C36 O52 C37 115.09(14)
C4 N1 C1 107.67(10)
C4 N1 Co 126.80(7)
C1 N1 Co 125.53(8)
C6 N2 C9 106.14(8)
C6 N2 Co 127.05(7)
C9 N2 Co 126.77(8)
C14 N3 C11 106.39(9)
C14 N3 Co 127.14(7)
C11 N3 Co 126.47(8)
C16 N4 C19 106.90(10)
C16 N4 Co 126.91(7)
C19 N4 Co 126.16(9)
C61 N6 C64 104.02(10)
C61 N6 Co 116.70(8)
C64 N6 Co 122.84(6)
C71 N7 C74 104.44(10)
C71 N7 Co 116.15(7)
C74 N7 Co 124.36(6)
N1 C1 C20 125.82(13)
N1 C1 C2 108.07(10)
C20 C1 C2 125.57(11)
C3 C2 C1 108.73(11)
C2 C3 C4 106.93(12)
N1 C4 C5 125.25(12)
N1 C4 C3 108.46(9)
C5 C4 C3 126.02(12)
C4 C5 C6 121.51(11)
C4 C5 C21 119.31(11)
C6 C5 C21 117.98(10)
N2 C6 C5 124.47(10)
N2 C6 C7 110.17(10)
C5 C6 C7 125.27(12)
C8 C7 C6 107.13(11)
C7 C8 C9 107.60(10)
C10 C9 N2 125.10(10)
C10 C9 C8 125.62(10)
N2 C9 C8 108.87(10)
C9 C10 C11 122.33(10)
C9 C10 C31 116.58(10)
C11 C10 C31 119.79(11)
C10 C11 N3 125.45(11)
C10 C11 C12 125.53(10)
N3 C11 C12 108.77(10)
C13 C12 C11 106.92(11)
C12 C13 C14 108.28(12)
N3 C14 C15 124.82(11)
N3 C14 C13 109.49(10)
C15 C14 C13 125.63(12)
C16 C15 C14 121.21(12)
C16 C15 C41 118.81(11)
C14 C15 C41 118.94(11)
N4 C16 C15 125.65(11)
N4 C16 C17 109.43(11)
C15 C16 C17 124.60(13)
C18 C17 C16 107.91(14)
C17 C18 C19 107.20(11)
N4 C19 C20 125.31(11)
N4 C19 C18 108.45(12)
C20 C19 C18 125.80(11)
C19 C20 C1 121.69(10)
C19 C20 C51 118.53(12)
C1 C20 C51 119.03(13)
C5 C21 C22 124.55(12)
C5 C21 C25 120.20(12)
C22 C21 C25 60.15(7)
C23 C22 C24 113.76(11)
C23 C22 C21 116.12(13)
C24 C22 C21 122.55(13)
C23 C22 C25 115.54(13)
C24 C22 C25 117.82(13)
C21 C22 C25 60.97(7)
C26 C25 C22 121.25(13)
C26 C25 C21 119.48(12)
C22 C25 C21 58.88(7)
O21 C26 O22 122.79(14)
O21 C26 C25 126.34(12)
O22 C26 C25 110.86(14)
C32 C31 C10 124.04(11)
C32 C31 C35 60.85(8)
C10 C31 C35 125.23(8)
C31 C32 C33 120.44(10)
C31 C32 C34 116.19(11)
C33 C32 C34 114.69(14)
C31 C32 C35 60.70(9)
C33 C32 C35 118.33(9)
C34 C32 C35 115.96(13)
C36 C35 C31 123.70(10)
C36 C35 C32 123.41(12)
C31 C35 C32 58.44(8)
O51 C36 O52 122.67(10)
O51 C36 C35 127.84(14)
O52 C36 C35 109.50(11)
C15 C41 C42 124.86(12)
C15 C41 C45 121.55(9)
C42 C41 C45 60.66(9)
C41 C42 C43 122.78(15)
C41 C42 C45 60.62(9)
C43 C42 C45 120.60(10)
C41 C42 C44 114.05(12)
C43 C42 C44 114.35(15)
C45 C42 C44 114.01(14)
C46 C45 C41 118.85(12)
C46 C45 C42 121.72(12)
C41 C45 C42 58.72(9)
O41 C46 O42 123.13(10)
O41 C46 C45 127.12(12)
O42 C46 C45 109.74(12)
C20 C51 C52 125.11(13)
C20 C51 C55 121.45(12)
C52 C51 C55 60.04(9)
C53 C52 C51 123.73(12)
C53 C52 C54 112.66(13)
C51 C52 C54 115.13(12)
C53 C52 C55 120.40(14)
C51 C52 C55 60.67(9)
C54 C52 C55 114.84(15)
C56 C55 C52 120.17(13)
C56 C55 C51 120.22(11)
C52 C55 C51 59.29(9)
O31 C56 O32 122.20(13)
O31 C56 C55 127.17(14)
O32 C56 C55 110.63(12)
N6 C61 C62 104.62(13)
C63 C62 C61 102.91(11)
C62 C63 C64 105.67(13)
N6 C64 C65 110.88(11)
N6 C64 C63 106.52(12)
C65 C64 C63 114.49(12)
O61 C65 C64 106.08(14)
N7 C71 C72 105.54(11)
C73 C72 C71 105.50(10)
C72 C73 C74 106.94(12)
N7 C74 C75 113.18(14)
N7 C74 C73 105.38(10)
C75 C74 C73 113.78(12)
O71 C75 C74 109.9(2)
Cl2B C81 Cl1 168.6(2)
Cl2B C81 Cl3B 112.0(2)
Cl1 C81 Cl3B 78.9(2)
Cl2B C81 Cl2 66.5(2)
Cl1 C81 Cl2 107.8(2)
Cl3B C81 Cl2 108.6(2)
Cl2B C81 Cl1B 108.8(2)
Cl1 C81 Cl1B 62.8(2)
Cl3B C81 Cl1B 110.2(2)
Cl2 C81 Cl1B 46.85(14)
Cl2B C81 Cl3 81.7(2)
Cl1 C81 Cl3 109.72(15)
Cl3B C81 Cl3 33.70(12)
Cl2 C81 Cl3 110.3(2)
Cl1B C81 Cl3 137.1(2)
C81 Cl1 Cl1B 59.7(2)
C81 Cl1 Cl3B 51.25(10)
Cl1B Cl1 Cl3B 91.05(13)
Cl2 Cl1B C81 66.4(2)
Cl2 Cl1B Cl1 121.4(2)
C81 Cl1B Cl1 57.52(14)
Cl1B Cl2 C81 66.7(2)
Cl1B Cl2 Cl2B 115.5(2)
C81 Cl2 Cl2B 54.11(14)
C81 Cl2B Cl2 59.4(2)
C81 Cl2B Cl3 52.83(13)
Cl2 Cl2B Cl3 89.91(12)
Cl3B Cl3 C81 68.3(2)
Cl3B Cl3 Cl2B 109.8(2)
C81 Cl3 Cl2B 45.49(10)
Cl3 Cl3B C81 78.0(2)
Cl3 Cl3B Cl1 123.3(2)
C81 Cl3B Cl1 49.84(12)
Cl5B C82 Cl4 62.3(2)
Cl5B C82 Cl6 120.3(2)
Cl4 C82 Cl6 112.4(2)
Cl5B C82 Cl4B 111.5(2)
Cl4 C82 Cl4B 51.28(14)
Cl6 C82 Cl4B 99.7(2)
Cl5B C82 Cl5 39.7(2)
Cl4 C82 Cl5 101.9(2)
Cl6 C82 Cl5 105.40(14)
Cl4B C82 Cl5 149.4(2)
Cl4B Cl4 Cl5B 119.8(2)
Cl4B Cl4 C82 68.0(2)
Cl5B Cl4 C82 54.24(15)
Cl4 Cl4B C82 60.71(15)
Cl5B Cl5 C82 56.8(2)
Cl5 Cl5B C82 83.5(2)
Cl5 Cl5B Cl4 147.0(2)
C82 Cl5B Cl4 63.5(2)

loop_
_geom_bond_atom_site_label_1
_geom_bond_atom_site_label_2
_geom_bond_distance
Co N2 1.9464(9)
Co N3 1.9490(9)
Co N4 1.9534(9)
Co N1 1.9549(10)
Co N7 2.0448(8)
Co N6 2.0468(8)
O21 C26 1.219(2)
O22 C26 1.334(2)
O22 C27 1.454(2)
O31 C56 1.227(2)
O32 C56 1.337(2)
O32 C57 1.465(2)
O41 C46 1.208(2)
O42 C46 1.365(2)
O42 C47 1.453(2)
O51 C36 1.222(2)
O52 C36 1.350(2)
O52 C37 1.463(2)
O61 C65 1.424(2)
O71 C75 1.444(2)
N1 C4 1.361(2)
N1 C1 1.3811(13)
N2 C6 1.373(2)
N2 C9 1.3938(13)
N3 C14 1.380(2)
N3 C11 1.3896(13)
N4 C16 1.366(2)
N4 C19 1.3848(14)
N6 C61 1.483(2)
N6 C64 1.487(2)
N7 C71 1.4771(15)
N7 C74 1.482(2)
C1 C20 1.399(2)
C1 C2 1.435(2)
C2 C3 1.325(2)
C3 C4 1.461(2)
C4 C5 1.3938(15)
C5 C6 1.406(2)
C5 C21 1.508(2)
C6 C7 1.429(2)
C7 C8 1.356(2)
C8 C9 1.436(2)
C9 C10 1.385(2)
C10 C11 1.389(2)
C10 C31 1.5169(14)
C11 C12 1.451(2)
C12 C13 1.346(2)
C13 C14 1.426(2)
C14 C15 1.410(2)
C15 C16 1.401(2)
C15 C41 1.504(2)
C16 C17 1.440(2)
C17 C18 1.335(2)
C18 C19 1.457(2)
C19 C20 1.386(2)
C20 C51 1.508(2)
C21 C22 1.5271(14)
C21 C25 1.560(2)
C22 C23 1.510(2)
C22 C24 1.527(2)
C22 C25 1.547(2)
C25 C26 1.469(2)
C31 C32 1.504(2)
C31 C35 1.5388(15)
C32 C33 1.512(2)
C32 C34 1.521(2)
C32 C35 1.541(2)
C35 C36 1.4478(14)
C41 C42 1.507(2)
C41 C45 1.536(2)
C42 C43 1.522(2)
C42 C45 1.537(2)
C42 C44 1.560(2)
C45 C46 1.4736(15)
C51 C52 1.522(2)
C51 C55 1.543(2)
C52 C53 1.484(3)
C52 C54 1.529(2)
C52 C55 1.534(2)
C55 C56 1.454(2)
C61 C62 1.529(2)
C62 C63 1.468(3)
C63 C64 1.560(2)
C64 C65 1.528(2)
C71 C72 1.533(2)
C72 C73 1.468(2)
C73 C74 1.553(2)
C74 C75 1.524(2)
C81 Cl2B 1.594(3)
C81 Cl1 1.658(3)
C81 Cl3B 1.692(3)
C81 Cl2 1.694(4)
C81 Cl1B 1.697(4)
C81 Cl3 1.781(3)
Cl1 Cl1B 1.748(4)
Cl1 Cl3B 2.129(3)
Cl1B Cl2 1.348(3)
Cl2 Cl2B 1.803(4)
Cl2B Cl3 2.211(4)
Cl3 Cl3B 1.010(3)
C82 Cl5B 1.574(3)
C82 Cl4 1.735(4)
C82 Cl6 1.748(2)
C82 Cl4B 1.845(4)
C82 Cl5 1.869(4)
Cl4 Cl4B 1.552(3)
Cl4 Cl5B 1.717(5)
Cl5 Cl5B 1.201(5)
